data_2217004
loop_
_publ_author_name
'Zou, Fang'
'Xuan, Wei-Min'
'Fang, Xue-Ming'
'Zhang, Hui'

_publ_section_title
;
 4-Amino-3-(4-pyridyl)-1,2,4-triazole-5(4<i>H</i>)-thione
;
_journal_coeditor_code CV2366
_journal_issue 1
_journal_name_full 'Acta Crystallographica Section E'
_journal_page_first o213
_journal_page_last o213
_journal_paper_doi 10.1107/S1600536807064331
_journal_volume 64
_journal_year 2008
_chemical_formula_iupac 'C7 H7 N5 S'
_chemical_formula_moiety 'C7 H7 N5 S'
_chemical_formula_sum 'C7 H7 N5 S'
_chemical_formula_weight 193.24
_chemical_name_common 3-pyridinyl-4-amino-5-mercapto-1,2,4-triazole
_chemical_name_systematic
;
4-Amino-3-(4-pyridyl)-1,2,4-triazole-5(4H)-thione
;
_space_group_IT_number 15
_symmetry_cell_setting monoclinic
_symmetry_space_group_name_Hall '-C 2yc'
_symmetry_space_group_name_H-M 'C 1 2/c 1'
_atom_sites_solution_hydrogens geom
_atom_sites_solution_primary direct
_atom_sites_solution_secondary difmap
_audit_creation_method SHELXL-97
_cell_angle_alpha 90.00
_cell_angle_beta 93.432(15)
_cell_angle_gamma 90.00
_cell_formula_units_Z 8
_cell_length_a 7.722(6)
_cell_length_b 14.215(11)
_cell_length_c 15.068(12)
_cell_measurement_reflns_used 1061
_cell_measurement_temperature 273(2)
_cell_measurement_theta_max 23.83
_cell_measurement_theta_min 2.71
_cell_volume 1651(2)
_computing_cell_refinement 'SAINT (Bruker, 2001)'
_computing_data_collection 'SMART (Bruker, 2001)'
_computing_data_reduction SAINT
_computing_molecular_graphics 'ORTEPIII (Farrugia, 1997) and ViewerPro (Accelrys, 2001)'
_computing_publication_material SHELXL97
_computing_structure_refinement 'SHELXL97 (Sheldrick, 1997)'
_computing_structure_solution 'SHELXS97 (Sheldrick, 1997)'
_diffrn_ambient_temperature 273(2)
_diffrn_measured_fraction_theta_full 0.999
_diffrn_measured_fraction_theta_max 0.999
_diffrn_measurement_device_type 'Bruker APEX area-detector diffractometer'
_diffrn_measurement_method '\f and \w scan'
_diffrn_radiation_monochromator graphite
_diffrn_radiation_source 'fine-focus sealed tube'
_diffrn_radiation_type MoK\a
_diffrn_radiation_wavelength 0.71073
_diffrn_reflns_av_R_equivalents 0.0596
_diffrn_reflns_av_sigmaI/netI 0.0719
_diffrn_reflns_limit_h_max 9
_diffrn_reflns_limit_h_min -9
_diffrn_reflns_limit_k_max 17
_diffrn_reflns_limit_k_min -16
_diffrn_reflns_limit_l_max 18
_diffrn_reflns_limit_l_min -8
_diffrn_reflns_number 4402
_diffrn_reflns_theta_full 25.99
_diffrn_reflns_theta_max 25.99
_diffrn_reflns_theta_min 2.71
_diffrn_standards_decay_% 0
_diffrn_standards_interval_count 0
_diffrn_standards_interval_time 0
_diffrn_standards_number 0
_exptl_absorpt_coefficient_mu 0.346
_exptl_absorpt_correction_T_max 0.9728
_exptl_absorpt_correction_T_min 0.9499
_exptl_absorpt_correction_type multi-scan
_exptl_absorpt_process_details '(SADABS; Bruker, 2001)'
_exptl_crystal_colour colourless
_exptl_crystal_density_diffrn 1.555
_exptl_crystal_density_method 'not measured'
_exptl_crystal_description clubbed
_exptl_crystal_F_000 800
_exptl_crystal_size_max 0.15
_exptl_crystal_size_mid 0.10
_exptl_crystal_size_min 0.08
_refine_diff_density_max 0.293
_refine_diff_density_min -0.280
_refine_ls_extinction_method none
_refine_ls_goodness_of_fit_ref 1.014
_refine_ls_hydrogen_treatment constr
_refine_ls_matrix_type full
_refine_ls_number_parameters 118
_refine_ls_number_reflns 1626
_refine_ls_number_restraints 0
_refine_ls_restrained_S_all 1.014
_refine_ls_R_factor_all 0.1020
_refine_ls_R_factor_gt 0.0650
_refine_ls_shift/su_max 0.048
_refine_ls_shift/su_mean 0.007
_refine_ls_structure_factor_coef Fsqd
_refine_ls_weighting_details 'calc w=1/[\s^2^(Fo^2^)+(0.0857P)^2^+0.3739P] where P=(Fo^2^+2Fc^2^)/3'
_refine_ls_weighting_scheme calc
_refine_ls_wR_factor_gt 0.1512
_refine_ls_wR_factor_ref 0.1686
_reflns_number_gt 1116
_reflns_number_total 1626
_reflns_threshold_expression I>2\s(I)
_cod_data_source_file cv2366.cif
_cod_data_source_block I
_cod_depositor_comments
;
The following automatic conversions were performed:
'_symmetry_cell_setting' value 'Monoclinic' changed to 'monoclinic'
according to '/home/saulius/struct/CIF-dictionaries/cif_core.dic'
dictionary named 'cif_core.dic' version 2.4.1 from 2010-06-29.

Automatic conversion script
Id: cif_fix_enum 1527 2010-12-29 10:47:43Z saulius 

The following automatic conversions were performed:

'_symmetry_cell_setting' value 'Monoclinic' changed to 'monoclinic'
according to /home/saulius/struct/CIF-dictionaries/cif_core.dic
dictionary named 'cif_core.dic' version 2.4.1 from 2010-06-29.

Automatic conversion script
Id: cif_fix_values 1715 2011-07-08 13:25:40Z adriana 
;
_cod_original_sg_symbol_H-M 'C 2/c'
_cod_database_code 2217004
_cod_database_fobs_code 2217004

loop_
_symmetry_equiv_pos_as_xyz
'x, y, z'
'-x, y, -z+1/2'
'x+1/2, y+1/2, z'
'-x+1/2, y+1/2, -z+1/2'
'-x, -y, -z'
'x, -y, z-1/2'
'-x+1/2, -y+1/2, -z'
'x+1/2, -y+1/2, z-1/2'

loop_
_atom_site_type_symbol
_atom_site_label
_atom_site_fract_x
_atom_site_fract_y
_atom_site_fract_z
_atom_site_U_iso_or_equiv
_atom_site_adp_type
_atom_site_calc_flag
_atom_site_refinement_flags
_atom_site_occupancy
S S1 0.11589(13) 0.51429(7) 0.38748(7) 0.0572(4) Uani d . 1
N N5 0.2341(3) 0.73058(19) 0.24951(19) 0.0425(8) Uani d . 1
C C6 0.2889(4) 0.6629(2) 0.2010(2) 0.0362(8) Uani d . 1
N N3 0.2571(3) 0.57925(19) 0.2400(2) 0.0414(7) Uani d . 1
C C3 0.3732(4) 0.6799(2) 0.1189(2) 0.0366(8) Uani d . 1
N N1 0.5323(3) 0.7249(2) -0.0353(2) 0.0468(8) Uani d . 1
N N4 0.1676(3) 0.68743(19) 0.31970(19) 0.0401(7) Uani d . 1
H H4B 0.1229 0.7172 0.3624 0.048 Uiso calc R 1
C C7 0.1781(4) 0.5945(2) 0.3160(2) 0.0409(9) Uani d . 1
C C1 0.5178(5) 0.7863(3) 0.0293(3) 0.0551(11) Uani d . 1
H H1A 0.5630 0.8462 0.0219 0.066 Uiso calc R 1
N N2 0.2980(4) 0.49002(19) 0.2082(2) 0.0579(10) Uani d . 1
H H2B 0.2642 0.4458 0.2463 0.087 Uiso calc R 1
H H2C 0.2407 0.4820 0.1550 0.087 Uiso calc R 1
C C4 0.3874(5) 0.6154(3) 0.0534(3) 0.0564(11) Uani d . 1
H H4A 0.3438 0.5550 0.0596 0.068 Uiso calc R 1
C C5 0.4670(5) 0.6408(3) -0.0219(3) 0.0591(11) Uani d . 1
H H5A 0.4753 0.5959 -0.0663 0.071 Uiso calc R 1
C C2 0.4414(4) 0.7675(3) 0.1055(2) 0.0493(10) Uani d . 1
H H2A 0.4350 0.8138 0.1488 0.059 Uiso calc R 1

loop_
_atom_site_aniso_label
_atom_site_aniso_U_11
_atom_site_aniso_U_22
_atom_site_aniso_U_33
_atom_site_aniso_U_12
_atom_site_aniso_U_13
_atom_site_aniso_U_23
S1 0.0686(7) 0.0505(6) 0.0540(7) 0.0022(5) 0.0170(6) 0.0140(5)
N5 0.0460(16) 0.0430(16) 0.0394(18) -0.0043(12) 0.0104(15) -0.0002(13)
C6 0.0297(16) 0.0445(19) 0.034(2) -0.0018(13) 0.0000(15) 0.0030(16)
N3 0.0415(15) 0.0405(16) 0.0433(18) 0.0031(11) 0.0118(14) 0.0008(13)
C3 0.0259(15) 0.0485(19) 0.035(2) 0.0043(13) 0.0030(15) 0.0050(16)
N1 0.0402(15) 0.062(2) 0.0383(19) 0.0031(14) 0.0070(14) 0.0012(16)
N4 0.0420(15) 0.0470(17) 0.0324(17) -0.0008(12) 0.0111(14) 0.0011(13)
C7 0.0330(16) 0.043(2) 0.047(2) 0.0027(14) 0.0053(17) 0.0025(16)
C1 0.064(2) 0.048(2) 0.055(3) -0.0077(17) 0.018(2) 0.002(2)
N2 0.076(2) 0.0413(17) 0.060(2) 0.0057(15) 0.0273(19) -0.0025(16)
C4 0.070(2) 0.047(2) 0.053(3) -0.0123(18) 0.018(2) -0.005(2)
C5 0.077(3) 0.059(3) 0.043(2) -0.002(2) 0.021(2) -0.0063(19)
C2 0.061(2) 0.046(2) 0.042(2) 0.0017(17) 0.0151(19) -0.0012(17)

loop_
_atom_type_symbol
_atom_type_description
_atom_type_scat_dispersion_real
_atom_type_scat_dispersion_imag
_atom_type_scat_source
C C 0.0033 0.0016 'International Tables Vol C Tables 4.2.6.8 and 6.1.1.4'
H H 0.0000 0.0000 'International Tables Vol C Tables 4.2.6.8 and 6.1.1.4'
N N 0.0061 0.0033 'International Tables Vol C Tables 4.2.6.8 and 6.1.1.4'
S S 0.1246 0.1234 'International Tables Vol C Tables 4.2.6.8 and 6.1.1.4'

loop_
_geom_angle_atom_site_label_1
_geom_angle_atom_site_label_2
_geom_angle_atom_site_label_3
_geom_angle
C6 N5 N4 104.9(3)
N5 C6 N3 109.5(3)
N5 C6 C3 122.4(3)
N3 C6 C3 128.1(3)
C7 N3 C6 109.3(3)
C7 N3 N2 124.1(3)
C6 N3 N2 126.6(3)
C4 C3 C2 117.3(3)
C4 C3 C6 124.6(3)
C2 C3 C6 118.1(3)
C5 N1 C1 115.9(3)
C7 N4 N5 113.1(3)
C7 N4 H4B 123.4
N5 N4 H4B 123.4
N4 C7 N3 103.2(3)
N4 C7 S1 129.6(3)
N3 C7 S1 127.2(3)
N1 C1 C2 124.0(3)
N1 C1 H1A 118.0
C2 C1 H1A 118.0
N3 N2 H2B 109.6
N3 N2 H2C 108.1
H2B N2 H2C 109.5
C3 C4 C5 119.0(4)
C3 C4 H4A 120.5
C5 C4 H4A 120.5
N1 C5 C4 124.1(4)
N1 C5 H5A 118.0
C4 C5 H5A 118.0
C1 C2 C3 119.7(3)
C1 C2 H2A 120.1
C3 C2 H2A 120.1

loop_
_geom_bond_atom_site_label_1
_geom_bond_atom_site_label_2
_geom_bond_distance
S1 C7 1.659(4)
N5 C6 1.295(4)
N5 N4 1.350(4)
C6 N3 1.356(4)
C6 C3 1.452(4)
N3 C7 1.347(4)
N3 N2 1.399(4)
C3 C4 1.355(5)
C3 C2 1.372(5)
N1 C5 1.319(5)
N1 C1 1.317(5)
N4 C7 1.325(4)
N4 H4B 0.8600
C1 C2 1.349(5)
C1 H1A 0.9300
N2 H2B 0.9000
N2 H2C 0.8999
C4 C5 1.371(5)
C4 H4A 0.9300
C5 H5A 0.9300
C2 H2A 0.9300

loop_
_geom_hbond_atom_site_label_D
_geom_hbond_atom_site_label_H
_geom_hbond_atom_site_label_A
_geom_hbond_site_symmetry_A
_geom_hbond_distance_DH
_geom_hbond_distance_HA
_geom_hbond_distance_DA
_geom_hbond_angle_DHA
N4 H4B N1 8_466 0.86 1.91 2.772(4) 174.8

loop_
_cod_related_entry_id
_cod_related_entry_database
_cod_related_entry_code
1 ChemSpider 628291
